data_4348955
loop_
_publ_author_name
'DeMott, Jessica C.'
'Dekarske, John R.'
'McCulloch, Billy J.'
'Ozerov, Oleg V.'

_publ_section_title
;
 Cyclometallation of the NNN pincer ligand in complexes of platinum
;
_journal_issue 10
_journal_name_full 'Inorganic Chemistry Frontiers'
_journal_page_first 912
_journal_paper_doi 10.1039/C5QI00102A
_journal_volume 2
_journal_year 2015
_chemical_formula_moiety 'C34 H33 N3 Pt'
_chemical_formula_sum 'C34 H33 N3 Pt'
_chemical_formula_weight 678.72
_space_group_crystal_system triclinic
_space_group_IT_number 2
_space_group_name_Hall '-P 1'
_space_group_name_H-M_alt 'P -1'
_atom_sites_solution_hydrogens geom
_atom_sites_solution_primary direct
_atom_sites_solution_secondary difmap
_audit_creation_method SHELXL-2013
_audit_update_record
;
2015-06-16 deposited with the CCDC.
2015-08-28 downloaded from the CCDC.
;
_cell_angle_alpha 106.698(5)
_cell_angle_beta 104.862(5)
_cell_angle_gamma 91.891(5)
_cell_formula_units_Z 2
_cell_length_a 8.062(4)
_cell_length_b 13.212(6)
_cell_length_c 15.156(7)
_cell_measurement_reflns_used 6260
_cell_measurement_temperature 150(2)
_cell_measurement_theta_max 26.25
_cell_measurement_theta_min 2.49
_cell_volume 1484.6(12)
_computing_cell_refinement 'Apex2 v2013.2-0 (Bruker AXS, 2008)'
_computing_data_collection 'Apex2 v2013.2-0 (Bruker AXS, 2008)'
_computing_data_reduction 'SAINT v8.18c (Bruker AXS, 2008)'
_computing_molecular_graphics 'shelXle rev 647 (Hubschle et al, 2011)'
_computing_structure_refinement 'SHELXL-2013/4 (Sheldrick, 2013)'
_computing_structure_solution 'SHELXS-2013/4 (Sheldrick, 2013)'
_diffrn_ambient_temperature 150(2)
_diffrn_measured_fraction_theta_full 0.997
_diffrn_measured_fraction_theta_max 0.986
_diffrn_measurement_device_type 'Bruker APEX-II CCD'
_diffrn_measurement_method '\w scans'
_diffrn_radiation_monochromator graphite
_diffrn_radiation_source 'sealed tube'
_diffrn_radiation_type MoK\a
_diffrn_radiation_wavelength 0.71073
_diffrn_reflns_av_R_equivalents 0.0666
_diffrn_reflns_av_unetI/netI 0.0806
_diffrn_reflns_Laue_measured_fraction_full 0.997
_diffrn_reflns_Laue_measured_fraction_max 0.986
_diffrn_reflns_limit_h_max 10
_diffrn_reflns_limit_h_min -10
_diffrn_reflns_limit_k_max 17
_diffrn_reflns_limit_k_min -17
_diffrn_reflns_limit_l_max 20
_diffrn_reflns_limit_l_min -19
_diffrn_reflns_number 17732
_diffrn_reflns_point_group_measured_fraction_full 0.997
_diffrn_reflns_point_group_measured_fraction_max 0.986
_diffrn_reflns_theta_full 25.242
_diffrn_reflns_theta_max 28.022
_diffrn_reflns_theta_min 1.819
_exptl_absorpt_coefficient_mu 4.752
_exptl_absorpt_correction_T_max 0.7456
_exptl_absorpt_correction_T_min 0.5682
_exptl_absorpt_correction_type multi-scan
_exptl_absorpt_process_details 'SADABS 2008/1 (Sheldrick, 2008)'
_exptl_crystal_colour orange
_exptl_crystal_density_diffrn 1.518
_exptl_crystal_description block
_exptl_crystal_F_000 672
_exptl_crystal_size_max 0.11
_exptl_crystal_size_mid 0.09
_exptl_crystal_size_min 0.03
_refine_diff_density_max 1.351
_refine_diff_density_min -1.278
_refine_diff_density_rms 0.169
_refine_ls_extinction_method none
_refine_ls_goodness_of_fit_ref 1.018
_refine_ls_hydrogen_treatment constr
_refine_ls_matrix_type full
_refine_ls_number_parameters 350
_refine_ls_number_reflns 7079
_refine_ls_number_restraints 0
_refine_ls_restrained_S_all 1.018
_refine_ls_R_factor_all 0.0470
_refine_ls_R_factor_gt 0.0393
_refine_ls_shift/su_max 0.002
_refine_ls_shift/su_mean 0.000
_refine_ls_structure_factor_coef Fsqd
_refine_ls_weighting_details 'w=1/[\s^2^(Fo^2^)+(0.0298P)^2^] where P=(Fo^2^+2Fc^2^)/3'
_refine_ls_weighting_scheme calc
_refine_ls_wR_factor_gt 0.0900
_refine_ls_wR_factor_ref 0.0946
_reflns_Friedel_coverage 0.000
_reflns_number_gt 6116
_reflns_number_total 7079
_reflns_threshold_expression 'I > 2\s(I)'
_cod_data_source_file c5qi00102a2.cif
_cod_data_source_block NNN_Pt_sidearm
_cod_database_code 4348955
_shelx_space_group_comment
;
The symmetry employed for this shelxl refinement is uniquely defined
by the following loop, which should always be used as a source of
symmetry information in preference to the above space-group names.
They are only intended as comments.
;
_computing_refinement_gui 'shelXle rev 647 (Hubschle et al, 2011)'
_shelxl_version_number 2013-4

loop_
_space_group_symop_operation_xyz
'x, y, z'
'-x, -y, -z'

loop_
_atom_site_label
_atom_site_type_symbol
_atom_site_fract_x
_atom_site_fract_y
_atom_site_fract_z
_atom_site_U_iso_or_equiv
_atom_site_adp_type
_atom_site_occupancy
_atom_site_site_symmetry_order
_atom_site_calc_flag
_atom_site_refinement_flags_posn
_atom_site_refinement_flags_adp
Pt1 Pt 0.69393(2) 0.53454(2) 0.18648(2) 0.02005(7) Uani 1 1 d . .
C1 C 0.8149(6) 0.3730(4) 0.0374(3) 0.0215(10) Uani 1 1 d . .
N1 N 0.7788(5) 0.3985(3) 0.1242(3) 0.0220(9) Uani 1 1 d . .
N2 N 0.6880(5) 0.5914(3) 0.0762(3) 0.0226(9) Uani 1 1 d . .
C2 C 0.7945(6) 0.4368(4) -0.0219(3) 0.0216(10) Uani 1 1 d . .
C5 C 0.9121(6) 0.2333(4) -0.0738(3) 0.0244(10) Uani 1 1 d . .
H5 H 0.9536 0.1659 -0.0903 0.029 Uiso 1 1 calc R U
N3 N 0.6991(5) 0.4818(3) 0.2991(3) 0.0220(9) Uani 1 1 d . .
C3 C 0.8350(6) 0.3951(4) -0.1094(4) 0.0267(11) Uani 1 1 d . .
H3 H 0.8254 0.4372 -0.1514 0.032 Uiso 1 1 calc R U
C4 C 0.8888(6) 0.2939(4) -0.1369(3) 0.0258(11) Uani 1 1 d . .
C7 C 0.7348(6) 0.5398(4) -0.0005(3) 0.0247(11) Uani 1 1 d . .
H7 H 0.7282 0.5754 -0.0474 0.030 Uiso 1 1 calc R U
C6 C 0.8741(6) 0.2721(4) 0.0135(3) 0.0228(10) Uani 1 1 d . .
C14 C 0.8744(6) 0.2327(4) 0.0934(4) 0.0252(11) Uani 1 1 d . .
C8 C 0.9228(8) 0.2526(5) -0.2343(4) 0.0343(13) Uani 1 1 d . .
H8A H 0.8230 0.2598 -0.2841 0.051 Uiso 1 1 calc R U
H8B H 0.9417 0.1775 -0.2468 0.051 Uiso 1 1 calc R U
H8C H 1.0256 0.2938 -0.2348 0.051 Uiso 1 1 calc R U
C9 C 0.8149(6) 0.3149(4) 0.1573(3) 0.0230(10) Uani 1 1 d . .
C10 C 0.7939(6) 0.3066(4) 0.2448(3) 0.0224(10) Uani 1 1 d . .
C11 C 0.8360(6) 0.2112(4) 0.2654(3) 0.0265(11) Uani 1 1 d . .
H11 H 0.8220 0.2020 0.3230 0.032 Uiso 1 1 calc R U
C12 C 0.8967(6) 0.1311(4) 0.2051(4) 0.0272(11) Uani 1 1 d . .
C13 C 0.9171(6) 0.1414(4) 0.1187(4) 0.0267(11) Uani 1 1 d . .
H13 H 0.9597 0.0863 0.0775 0.032 Uiso 1 1 calc R U
C15 C 0.7393(6) 0.3910(4) 0.3107(3) 0.0247(11) Uani 1 1 d . .
H15 H 0.7316 0.3795 0.3687 0.030 Uiso 1 1 calc R U
C16 C 0.9434(8) 0.0319(5) 0.2317(4) 0.0371(13) Uani 1 1 d . .
H16A H 0.8617 -0.0291 0.1875 0.056 Uiso 1 1 calc R U
H16B H 0.9379 0.0410 0.2974 0.056 Uiso 1 1 calc R U
H16C H 1.0607 0.0193 0.2276 0.056 Uiso 1 1 calc R U
C22 C 0.6087(6) 0.7541(4) 0.0197(3) 0.0226(10) Uani 1 1 d . .
C17 C 0.6306(6) 0.6955(4) 0.0863(3) 0.0225(10) Uani 1 1 d . .
C18 C 0.5897(6) 0.7390(4) 0.1736(3) 0.0234(10) Uani 1 1 d . .
C19 C 0.5266(7) 0.8357(4) 0.1939(4) 0.0284(11) Uani 1 1 d . .
H19 H 0.4992 0.8629 0.2530 0.034 Uiso 1 1 calc R U
C20 C 0.5018(7) 0.8948(4) 0.1296(4) 0.0262(11) Uani 1 1 d . .
C21 C 0.5448(7) 0.8515(4) 0.0444(4) 0.0283(11) Uani 1 1 d . .
H21 H 0.5294 0.8912 0.0002 0.034 Uiso 1 1 calc R U
C23 C 0.6106(7) 0.6754(4) 0.2428(4) 0.0269(11) Uani 1 1 d . .
H23A H 0.4987 0.6626 0.2557 0.032 Uiso 1 1 calc R U
H23B H 0.6952 0.7156 0.3042 0.032 Uiso 1 1 calc R U
C25 C 0.6418(7) 0.7221(4) -0.0779(4) 0.0286(11) Uani 1 1 d . .
H25A H 0.5731 0.6541 -0.1174 0.043 Uiso 1 1 calc R U
H25B H 0.7647 0.7147 -0.0704 0.043 Uiso 1 1 calc R U
H25C H 0.6090 0.7768 -0.1090 0.043 Uiso 1 1 calc R U
C24 C 0.4273(8) 0.9993(4) 0.1509(4) 0.0362(13) Uani 1 1 d . .
H24A H 0.3371 1.0011 0.0942 0.054 Uiso 1 1 calc R U
H24B H 0.5190 1.0578 0.1677 0.054 Uiso 1 1 calc R U
H24C H 0.3775 1.0070 0.2047 0.054 Uiso 1 1 calc R U
C26 C 0.6646(6) 0.5547(4) 0.3834(3) 0.0210(10) Uani 1 1 d . .
C27 C 0.4955(6) 0.5579(4) 0.3910(3) 0.0261(11) Uani 1 1 d . .
C28 C 0.4691(7) 0.6350(4) 0.4696(4) 0.0290(12) Uani 1 1 d . .
H28 H 0.3549 0.6395 0.4755 0.035 Uiso 1 1 calc R U
C29 C 0.6032(7) 0.7056(4) 0.5398(4) 0.0304(12) Uani 1 1 d . .
C30 C 0.7686(7) 0.6988(5) 0.5289(4) 0.0305(12) Uani 1 1 d . .
H30 H 0.8618 0.7462 0.5760 0.037 Uiso 1 1 calc R U
C31 C 0.8023(6) 0.6253(4) 0.4519(3) 0.0255(11) Uani 1 1 d . .
C34 C 0.9834(7) 0.6211(5) 0.4409(4) 0.0338(13) Uani 1 1 d . .
H34A H 0.9830 0.6263 0.3777 0.051 Uiso 1 1 calc R U
H34B H 1.0241 0.5537 0.4471 0.051 Uiso 1 1 calc R U
H34C H 1.0605 0.6805 0.4909 0.051 Uiso 1 1 calc R U
C33 C 0.5722(9) 0.7884(5) 0.6243(5) 0.0470(16) Uani 1 1 d . .
H33A H 0.6069 0.8595 0.6227 0.070 Uiso 1 1 calc R U
H33B H 0.6402 0.7779 0.6839 0.070 Uiso 1 1 calc R U
H33C H 0.4492 0.7815 0.6210 0.070 Uiso 1 1 calc R U
C32 C 0.3477(7) 0.4837(5) 0.3180(4) 0.0343(13) Uani 1 1 d . .
H32A H 0.3637 0.4718 0.2540 0.051 Uiso 1 1 calc R U
H32B H 0.2396 0.5148 0.3204 0.051 Uiso 1 1 calc R U
H32C H 0.3427 0.4157 0.3317 0.051 Uiso 1 1 calc R U

loop_
_atom_site_aniso_label
_atom_site_aniso_U_11
_atom_site_aniso_U_22
_atom_site_aniso_U_33
_atom_site_aniso_U_23
_atom_site_aniso_U_13
_atom_site_aniso_U_12
Pt1 0.02110(11) 0.02619(12) 0.01607(10) 0.00856(8) 0.00768(7) 0.00797(7)
C1 0.019(2) 0.029(3) 0.017(2) 0.007(2) 0.0067(19) 0.0053(19)
N1 0.026(2) 0.026(2) 0.0169(19) 0.0062(17) 0.0102(16) 0.0086(17)
N2 0.021(2) 0.026(2) 0.023(2) 0.0090(18) 0.0072(17) 0.0060(17)
C2 0.023(2) 0.024(3) 0.020(2) 0.0049(19) 0.0094(19) 0.0046(19)
C5 0.021(2) 0.024(3) 0.027(3) 0.005(2) 0.008(2) 0.006(2)
N3 0.019(2) 0.032(2) 0.0180(19) 0.0100(17) 0.0075(16) 0.0082(17)
C3 0.028(3) 0.035(3) 0.020(2) 0.011(2) 0.009(2) 0.003(2)
C4 0.020(2) 0.036(3) 0.018(2) 0.000(2) 0.0099(19) 0.003(2)
C7 0.026(3) 0.033(3) 0.018(2) 0.010(2) 0.009(2) 0.007(2)
C6 0.019(2) 0.025(3) 0.024(2) 0.006(2) 0.0063(19) 0.0036(19)
C14 0.021(2) 0.029(3) 0.024(3) 0.005(2) 0.007(2) 0.007(2)
C8 0.041(3) 0.039(3) 0.023(3) 0.007(2) 0.012(2) 0.003(3)
C9 0.021(2) 0.025(3) 0.023(2) 0.008(2) 0.005(2) 0.005(2)
C10 0.021(2) 0.026(3) 0.020(2) 0.007(2) 0.0055(19) 0.0050(19)
C11 0.025(3) 0.039(3) 0.019(2) 0.012(2) 0.007(2) 0.006(2)
C12 0.025(3) 0.029(3) 0.029(3) 0.011(2) 0.006(2) 0.007(2)
C13 0.026(3) 0.028(3) 0.027(3) 0.005(2) 0.011(2) 0.011(2)
C15 0.023(2) 0.033(3) 0.023(2) 0.013(2) 0.010(2) 0.005(2)
C16 0.050(4) 0.031(3) 0.036(3) 0.014(3) 0.016(3) 0.015(3)
C22 0.018(2) 0.027(3) 0.021(2) 0.007(2) 0.0032(19) 0.0027(19)
C17 0.022(2) 0.026(3) 0.020(2) 0.009(2) 0.0053(19) 0.007(2)
C18 0.025(2) 0.025(3) 0.021(2) 0.009(2) 0.006(2) 0.003(2)
C19 0.037(3) 0.029(3) 0.023(3) 0.007(2) 0.015(2) 0.008(2)
C20 0.033(3) 0.017(2) 0.028(3) 0.003(2) 0.011(2) 0.005(2)
C21 0.030(3) 0.032(3) 0.026(3) 0.015(2) 0.006(2) 0.003(2)
C23 0.032(3) 0.031(3) 0.023(3) 0.011(2) 0.012(2) 0.009(2)
C25 0.036(3) 0.030(3) 0.028(3) 0.016(2) 0.012(2) 0.011(2)
C24 0.049(4) 0.029(3) 0.035(3) 0.013(2) 0.015(3) 0.015(3)
C26 0.027(2) 0.027(3) 0.013(2) 0.0072(19) 0.0097(19) 0.008(2)
C27 0.023(2) 0.035(3) 0.022(2) 0.009(2) 0.010(2) 0.006(2)
C28 0.027(3) 0.037(3) 0.032(3) 0.012(2) 0.020(2) 0.012(2)
C29 0.037(3) 0.034(3) 0.023(3) 0.005(2) 0.017(2) 0.004(2)
C30 0.026(3) 0.041(3) 0.023(3) 0.006(2) 0.008(2) 0.002(2)
C31 0.025(3) 0.037(3) 0.020(2) 0.014(2) 0.008(2) 0.006(2)
C34 0.026(3) 0.052(4) 0.023(3) 0.013(3) 0.005(2) 0.001(2)
C33 0.061(4) 0.040(4) 0.043(4) 0.003(3) 0.029(3) 0.008(3)
C32 0.024(3) 0.046(4) 0.033(3) 0.008(3) 0.012(2) 0.003(2)

loop_
_atom_type_symbol
_atom_type_description
_atom_type_scat_dispersion_real
_atom_type_scat_dispersion_imag
_atom_type_scat_source
C C 0.0033 0.0016 'International Tables Vol C Tables 4.2.6.8 and 6.1.1.4'
H H 0.0000 0.0000 'International Tables Vol C Tables 4.2.6.8 and 6.1.1.4'
N N 0.0061 0.0033 'International Tables Vol C Tables 4.2.6.8 and 6.1.1.4'
Pt Pt -1.7033 8.3905 'International Tables Vol C Tables 4.2.6.8 and 6.1.1.4'

loop_
_geom_angle_atom_site_label_1
_geom_angle_atom_site_label_2
_geom_angle_atom_site_label_3
_geom_angle
N1 Pt1 N2 92.89(16)
N1 Pt1 N3 88.70(16)
N2 Pt1 N3 178.37(15)
N1 Pt1 C23 176.43(16)
N2 Pt1 C23 83.59(18)
N3 Pt1 C23 94.82(18)
N1 C1 C2 124.9(5)
N1 C1 C6 112.3(4)
C2 C1 C6 122.9(4)
C9 N1 C1 105.6(4)
C9 N1 Pt1 128.8(3)
C1 N1 Pt1 125.6(3)
C7 N2 C17 121.0(4)
C7 N2 Pt1 123.7(4)
C17 N2 Pt1 115.3(3)
C1 C2 C3 116.1(5)
C1 C2 C7 124.8(4)
C3 C2 C7 119.1(5)
C6 C5 C4 119.6(5)
C6 C5 H5 120.2
C4 C5 H5 120.2
C15 N3 C26 113.0(4)
C15 N3 Pt1 128.8(3)
C26 N3 Pt1 118.1(3)
C4 C3 C2 122.6(5)
C4 C3 H3 118.7
C2 C3 H3 118.7
C5 C4 C3 119.3(4)
C5 C4 C8 121.2(5)
C3 C4 C8 119.5(5)
N2 C7 C2 128.2(5)
N2 C7 H7 115.9
C2 C7 H7 115.9
C5 C6 C1 119.3(5)
C5 C6 C14 135.7(5)
C1 C6 C14 104.9(4)
C13 C14 C9 118.9(5)
C13 C14 C6 136.6(5)
C9 C14 C6 104.5(4)
C4 C8 H8A 109.5
C4 C8 H8B 109.5
H8A C8 H8B 109.5
C4 C8 H8C 109.5
H8A C8 H8C 109.5
H8B C8 H8C 109.5
N1 C9 C10 124.9(5)
N1 C9 C14 112.8(4)
C10 C9 C14 122.3(5)
C11 C10 C9 116.0(4)
C11 C10 C15 121.7(4)
C9 C10 C15 122.3(5)
C12 C11 C10 122.6(5)
C12 C11 H11 118.7
C10 C11 H11 118.7
C11 C12 C13 120.3(5)
C11 C12 C16 120.4(5)
C13 C12 C16 119.3(5)
C14 C13 C12 119.8(5)
C14 C13 H13 120.1
C12 C13 H13 120.1
N3 C15 C10 126.5(5)
N3 C15 H15 116.7
C10 C15 H15 116.7
C12 C16 H16A 109.5
C12 C16 H16B 109.5
H16A C16 H16B 109.5
C12 C16 H16C 109.5
H16A C16 H16C 109.5
H16B C16 H16C 109.5
C21 C22 C17 117.2(4)
C21 C22 C25 114.9(4)
C17 C22 C25 127.9(4)
C18 C17 C22 119.1(5)
C18 C17 N2 112.9(4)
C22 C17 N2 128.0(4)
C19 C18 C17 121.0(5)
C19 C18 C23 120.4(4)
C17 C18 C23 118.6(4)
C18 C19 C20 121.4(5)
C18 C19 H19 119.3
C20 C19 H19 119.3
C21 C20 C19 117.0(5)
C21 C20 C24 121.8(5)
C19 C20 C24 121.2(5)
C22 C21 C20 124.4(5)
C22 C21 H21 117.8
C20 C21 H21 117.8
C18 C23 Pt1 109.6(3)
C18 C23 H23A 109.7
Pt1 C23 H23A 109.7
C18 C23 H23B 109.7
Pt1 C23 H23B 109.7
H23A C23 H23B 108.2
C22 C25 H25A 109.5
C22 C25 H25B 109.5
H25A C25 H25B 109.5
C22 C25 H25C 109.5
H25A C25 H25C 109.5
H25B C25 H25C 109.5
C20 C24 H24A 109.5
C20 C24 H24B 109.5
H24A C24 H24B 109.5
C20 C24 H24C 109.5
H24A C24 H24C 109.5
H24B C24 H24C 109.5
C27 C26 C31 121.6(4)
C27 C26 N3 120.0(4)
C31 C26 N3 118.3(4)
C28 C27 C26 117.2(5)
C28 C27 C32 120.8(5)
C26 C27 C32 122.0(4)
C29 C28 C27 122.8(5)
C29 C28 H28 118.6
C27 C28 H28 118.6
C30 C29 C28 117.6(5)
C30 C29 C33 120.3(5)
C28 C29 C33 122.1(5)
C31 C30 C29 122.2(5)
C31 C30 H30 118.9
C29 C30 H30 118.9
C30 C31 C26 118.6(5)
C30 C31 C34 121.0(5)
C26 C31 C34 120.4(4)
C31 C34 H34A 109.5
C31 C34 H34B 109.5
H34A C34 H34B 109.5
C31 C34 H34C 109.5
H34A C34 H34C 109.5
H34B C34 H34C 109.5
C29 C33 H33A 109.5
C29 C33 H33B 109.5
H33A C33 H33B 109.5
C29 C33 H33C 109.5
H33A C33 H33C 109.5
H33B C33 H33C 109.5
C27 C32 H32A 109.5
C27 C32 H32B 109.5
H32A C32 H32B 109.5
C27 C32 H32C 109.5
H32A C32 H32C 109.5
H32B C32 H32C 109.5

loop_
_geom_bond_atom_site_label_1
_geom_bond_atom_site_label_2
_geom_bond_distance
Pt1 N1 2.007(4)
Pt1 N2 2.011(4)
Pt1 N3 2.012(4)
Pt1 C23 2.027(5)
C1 N1 1.370(6)
C1 C2 1.384(7)
C1 C6 1.410(7)
N1 C9 1.349(6)
N2 C7 1.321(6)
N2 C17 1.444(6)
C2 C3 1.408(6)
C2 C7 1.434(7)
C5 C6 1.390(7)
C5 C4 1.397(7)
C5 H5 0.9500
N3 C15 1.301(6)
N3 C26 1.460(6)
C3 C4 1.400(7)
C3 H3 0.9500
C4 C8 1.519(7)
C7 H7 0.9500
C6 C14 1.448(7)
C14 C13 1.396(7)
C14 C9 1.420(7)
C8 H8A 0.9800
C8 H8B 0.9800
C8 H8C 0.9800
C9 C10 1.414(7)
C10 C11 1.414(7)
C10 C15 1.433(7)
C11 C12 1.379(7)
C11 H11 0.9500
C12 C13 1.405(7)
C12 C16 1.511(7)
C13 H13 0.9500
C15 H15 0.9500
C16 H16A 0.9800
C16 H16B 0.9800
C16 H16C 0.9800
C22 C21 1.389(7)
C22 C17 1.420(7)
C22 C25 1.512(7)
C17 C18 1.410(7)
C18 C19 1.372(7)
C18 C23 1.503(7)
C19 C20 1.396(7)
C19 H19 0.9500
C20 C21 1.389(7)
C20 C24 1.507(7)
C21 H21 0.9500
C23 H23A 0.9900
C23 H23B 0.9900
C25 H25A 0.9800
C25 H25B 0.9800
C25 H25C 0.9800
C24 H24A 0.9800
C24 H24B 0.9800
C24 H24C 0.9800
C26 C27 1.398(7)
C26 C31 1.402(7)
C27 C28 1.396(7)
C27 C32 1.493(7)
C28 C29 1.395(8)
C28 H28 0.9500
C29 C30 1.388(7)
C29 C33 1.508(7)
C30 C31 1.380(7)
C30 H30 0.9500
C31 C34 1.513(7)
C34 H34A 0.9800
C34 H34B 0.9800
C34 H34C 0.9800
C33 H33A 0.9800
C33 H33B 0.9800
C33 H33C 0.9800
C32 H32A 0.9800
C32 H32B 0.9800
C32 H32C 0.9800

loop_
_geom_torsion_atom_site_label_1
_geom_torsion_atom_site_label_2
_geom_torsion_atom_site_label_3
_geom_torsion_atom_site_label_4
_geom_torsion
C2 C1 N1 C9 179.4(5)
C6 C1 N1 C9 0.2(6)
C2 C1 N1 Pt1 -1.5(7)
C6 C1 N1 Pt1 179.3(3)
N1 C1 C2 C3 -178.5(4)
C6 C1 C2 C3 0.6(7)
N1 C1 C2 C7 0.9(8)
C6 C1 C2 C7 -180.0(5)
C1 C2 C3 C4 1.5(7)
C7 C2 C3 C4 -178.0(5)
C6 C5 C4 C3 2.9(7)
C6 C5 C4 C8 -177.8(4)
C2 C3 C4 C5 -3.3(8)
C2 C3 C4 C8 177.4(5)
C17 N2 C7 C2 -180.0(5)
Pt1 N2 C7 C2 1.0(7)
C1 C2 C7 N2 -0.7(8)
C3 C2 C7 N2 178.7(5)
C4 C5 C6 C1 -0.9(7)
C4 C5 C6 C14 177.0(5)
N1 C1 C6 C5 178.3(4)
C2 C1 C6 C5 -0.9(7)
N1 C1 C6 C14 -0.1(5)
C2 C1 C6 C14 -179.4(4)
C5 C6 C14 C13 2.3(10)
C1 C6 C14 C13 -179.6(6)
C5 C6 C14 C9 -178.1(5)
C1 C6 C14 C9 0.0(5)
C1 N1 C9 C10 -179.1(4)
Pt1 N1 C9 C10 1.9(7)
C1 N1 C9 C14 -0.2(6)
Pt1 N1 C9 C14 -179.3(3)
C13 C14 C9 N1 179.8(4)
C6 C14 C9 N1 0.2(6)
C13 C14 C9 C10 -1.3(7)
C6 C14 C9 C10 179.0(4)
N1 C9 C10 C11 178.8(5)
C14 C9 C10 C11 0.1(7)
N1 C9 C10 C15 -3.4(8)
C14 C9 C10 C15 177.9(5)
C9 C10 C11 C12 1.0(7)
C15 C10 C11 C12 -176.8(5)
C10 C11 C12 C13 -0.8(8)
C10 C11 C12 C16 178.7(5)
C9 C14 C13 C12 1.5(7)
C6 C14 C13 C12 -179.0(5)
C11 C12 C13 C14 -0.5(8)
C16 C12 C13 C14 -180.0(5)
C26 N3 C15 C10 -174.5(5)
Pt1 N3 C15 C10 1.4(7)
C11 C10 C15 N3 179.4(5)
C9 C10 C15 N3 1.7(8)
C21 C22 C17 C18 -1.0(7)
C25 C22 C17 C18 -179.0(5)
C21 C22 C17 N2 177.4(5)
C25 C22 C17 N2 -0.6(8)
C7 N2 C17 C18 -178.7(4)
Pt1 N2 C17 C18 0.4(5)
C7 N2 C17 C22 2.8(8)
Pt1 N2 C17 C22 -178.1(4)
C22 C17 C18 C19 1.2(7)
N2 C17 C18 C19 -177.5(4)
C22 C17 C18 C23 179.0(4)
N2 C17 C18 C23 0.4(6)
C17 C18 C19 C20 -0.5(8)
C23 C18 C19 C20 -178.3(5)
C18 C19 C20 C21 -0.3(8)
C18 C19 C20 C24 178.1(5)
C17 C22 C21 C20 0.2(8)
C25 C22 C21 C20 178.4(5)
C19 C20 C21 C22 0.5(8)
C24 C20 C21 C22 -177.9(5)
C19 C18 C23 Pt1 176.9(4)
C17 C18 C23 Pt1 -0.9(6)
C15 N3 C26 C27 -93.2(5)
Pt1 N3 C26 C27 90.4(5)
C15 N3 C26 C31 91.2(5)
Pt1 N3 C26 C31 -85.2(5)
C31 C26 C27 C28 0.4(7)
N3 C26 C27 C28 -175.1(4)
C31 C26 C27 C32 179.5(5)
N3 C26 C27 C32 4.0(7)
C26 C27 C28 C29 -1.2(8)
C32 C27 C28 C29 179.7(5)
C27 C28 C29 C30 1.0(8)
C27 C28 C29 C33 -180.0(5)
C28 C29 C30 C31 0.0(8)
C33 C29 C30 C31 -179.0(5)
C29 C30 C31 C26 -0.8(8)
C29 C30 C31 C34 178.8(5)
C27 C26 C31 C30 0.6(8)
N3 C26 C31 C30 176.2(5)
C27 C26 C31 C34 -179.0(5)
N3 C26 C31 C34 -3.5(7)
